data_4113119
loop_
_publ_author_name
'Puhong Liao'
'Mikhail E. Itkis'
'Richard T. Oakley'
'Fook S. Tham'
'Robert C. Haddon'

_publ_section_title
;
 Light-Mediated C-C \s-Bond Driven Crystallization of a Phenalenyl Radical
 Dimer
;
_journal_name_full 'Journal of the American Chemical Society'
_journal_page_first 14297
_journal_page_last 14302
_journal_paper_doi 10.1021/ja046243z
_journal_volume 126
_journal_year 2004
_chemical_formula_sum 'C84 H96 B2 N4 O4'
_chemical_formula_weight 1247.27
_chemical_name_systematic
; 
 ? 
;
_space_group_IT_number 2
_symmetry_cell_setting triclinic
_symmetry_space_group_name_Hall '-P 1'
_symmetry_space_group_name_H-M 'P -1'
_atom_sites_solution_hydrogens geom
_atom_sites_solution_primary direct
_atom_sites_solution_secondary difmap
_audit_creation_method SHELXL-97
_cell_angle_alpha 103.674(4)
_cell_angle_beta 98.411(4)
_cell_angle_gamma 103.936(4)
_cell_formula_units_Z 1
_cell_length_a 9.1350(15)
_cell_length_b 12.826(2)
_cell_length_c 15.925(3)
_cell_measurement_temperature 223(2)
_cell_volume 1718.3(5)
_computing_cell_refinement 'Bruker SMART'
_computing_data_collection 'Bruker SMART'
_computing_data_reduction 'Bruker SAINT'
_computing_molecular_graphics 'Bruker SHELXTL'
_computing_publication_material 'Bruker SHELXTL'
_computing_structure_refinement 'SHELXL-97 (Sheldrick, 1997)'
_computing_structure_solution 'SHELXS-97 (Sheldrick, 1990)'
_diffrn_ambient_temperature 223(2)
_diffrn_measured_fraction_theta_full 1.000
_diffrn_measured_fraction_theta_max 1.000
_diffrn_measurement_device_type 'CCD area detector'
_diffrn_measurement_method 'phi and omega scans'
_diffrn_radiation_monochromator graphite
_diffrn_radiation_source 'Normal-focus sealed tube'
_diffrn_radiation_type MoK\a
_diffrn_radiation_wavelength 0.71073
_diffrn_reflns_av_R_equivalents 0.0386
_diffrn_reflns_av_sigmaI/netI 0.0357
_diffrn_reflns_limit_h_max 10
_diffrn_reflns_limit_h_min -10
_diffrn_reflns_limit_k_max 15
_diffrn_reflns_limit_k_min -15
_diffrn_reflns_limit_l_max 18
_diffrn_reflns_limit_l_min -18
_diffrn_reflns_number 22613
_diffrn_reflns_theta_full 24.71
_diffrn_reflns_theta_max 24.71
_diffrn_reflns_theta_min 1.71
_exptl_absorpt_coefficient_mu 0.073
_exptl_absorpt_correction_T_max 0.9978
_exptl_absorpt_correction_T_min 0.9660
_exptl_absorpt_correction_type SADABS
_exptl_crystal_colour black
_exptl_crystal_density_diffrn 1.205
_exptl_crystal_density_meas 0
_exptl_crystal_description 'thin needle frag.'
_exptl_crystal_F_000 670
_exptl_crystal_size_max 0.48
_exptl_crystal_size_mid 0.10
_exptl_crystal_size_min 0.03
_refine_diff_density_max 0.537
_refine_diff_density_min -0.264
_refine_diff_density_rms 0.038
_refine_ls_extinction_method none
_refine_ls_goodness_of_fit_ref 1.019
_refine_ls_hydrogen_treatment mixed
_refine_ls_matrix_type full
_refine_ls_number_parameters 491
_refine_ls_number_reflns 5867
_refine_ls_number_restraints 82
_refine_ls_restrained_S_all 1.054
_refine_ls_R_factor_all 0.0821
_refine_ls_R_factor_gt 0.0506
_refine_ls_shift/su_max 0.000
_refine_ls_shift/su_mean 0.000
_refine_ls_structure_factor_coef Fsqd
_refine_ls_weighting_details 'calc w=1/[\s^2^(Fo^2^)+(0.0572P)^2^+1.0561P] where P=(Fo^2^+2Fc^2^)/3'
_refine_ls_weighting_scheme calc
_refine_ls_wR_factor_gt 0.1249
_refine_ls_wR_factor_ref 0.1468
_reflns_number_gt 3903
_reflns_number_total 5867
_reflns_threshold_expression >2sigma(I)
_cod_data_source_file ja046243zsi20040628_100233.cif
_cod_data_source_block rh35r21m
_cod_original_cell_volume 1718.2(5)
_cod_database_code 4113119

loop_
_symmetry_equiv_pos_as_xyz
'x, y, z'
'-x, -y, -z'

loop_
_atom_site_label
_atom_site_type_symbol
_atom_site_fract_x
_atom_site_fract_y
_atom_site_fract_z
_atom_site_U_iso_or_equiv
_atom_site_adp_type
_atom_site_occupancy
_atom_site_symmetry_multiplicity
_atom_site_calc_flag
_atom_site_refinement_flags
_atom_site_disorder_assembly
_atom_site_disorder_group
B1 B 0.3197(3) 0.4049(2) 0.29007(17) 0.0362(6) Uani 1 1 d . . .
O1 O 0.37405(17) 0.48793(13) 0.37850(10) 0.0383(4) Uani 1 1 d . . .
C1 C 0.2882(3) 0.54590(19) 0.41773(14) 0.0339(5) Uani 1 1 d . . .
C2 C 0.3620(3) 0.6322(2) 0.49714(15) 0.0383(6) Uani 1 1 d . . .
H2A H 0.4682 0.6470 0.5197 0.048(7) Uiso 1 1 calc R . .
C3 C 0.2798(3) 0.6935(2) 0.54081(15) 0.0396(6) Uani 1 1 d . . .
H3A H 0.3310 0.7515 0.5927 0.040(6) Uiso 1 1 calc R . .
C3A C 0.1188(3) 0.67234(19) 0.51008(15) 0.0361(5) Uani 1 1 d . . .
C4 C 0.0296(3) 0.7317(2) 0.55581(17) 0.0434(6) Uani 1 1 d . . .
H4A H 0.0787 0.7909 0.6073 0.048(7) Uiso 1 1 calc R . .
C5 C -0.1280(3) 0.7050(2) 0.52664(18) 0.0468(6) Uani 1 1 d . . .
H5A H -0.1858 0.7449 0.5585 0.053(8) Uiso 1 1 calc R . .
C6 C -0.2012(3) 0.6184(2) 0.44968(17) 0.0450(6) Uani 1 1 d . . .
H6A H -0.3089 0.6000 0.4302 0.054(8) Uiso 1 1 calc R . .
C6A C -0.1184(3) 0.5590(2) 0.40128(15) 0.0372(6) Uani 1 1 d . . .
C7 C -0.1903(3) 0.4684(2) 0.32282(16) 0.0435(6) Uani 1 1 d . . .
H7A H -0.2976 0.4508 0.3022 0.050(7) Uiso 1 1 calc R . .
C8 C -0.1121(3) 0.4071(2) 0.27704(16) 0.0420(6) Uani 1 1 d . . .
H8A H -0.1656 0.3481 0.2262 0.045(7) Uiso 1 1 calc R . .
C9 C 0.0534(3) 0.43117(19) 0.30528(15) 0.0349(5) Uani 1 1 d . . .
C9A C 0.1298(3) 0.52236(18) 0.38400(14) 0.0325(5) Uani 1 1 d . . .
C9B C 0.0443(3) 0.58546(19) 0.43120(15) 0.0337(5) Uani 1 1 d . . .
N9 N 0.1376(2) 0.37467(16) 0.26344(12) 0.0358(5) Uani 1 1 d . . .
C21 C 0.0670(3) 0.2768(2) 0.18496(15) 0.0415(6) Uani 1 1 d . . .
H21A H 0.1445 0.2670 0.1496 0.044(7) Uiso 1 1 calc R . .
H21B H -0.0175 0.2915 0.1484 0.035(6) Uiso 1 1 calc R . .
C22 C 0.0044(3) 0.1688(2) 0.20889(16) 0.0460(6) Uani 1 1 d . . .
H22A H 0.0733 0.1691 0.2623 0.058(8) Uiso 1 1 calc R . .
H22B H -0.0973 0.1665 0.2226 0.057(8) Uiso 1 1 calc R . .
C23 C -0.0104(3) 0.0641(2) 0.13582(17) 0.0448(6) Uani 1 1 d . . .
H23A H -0.0770 0.0648 0.0819 0.067(9) Uiso 1 1 calc R . .
H23B H 0.0918 0.0654 0.1232 0.061(8) Uiso 1 1 calc R . .
C24 C -0.0761(4) -0.0430(2) 0.1585(2) 0.0606(8) Uani 1 1 d D A .
H24A H -0.1782 -0.0438 0.1710 0.090(12) Uiso 1 1 calc R . .
H24B H -0.0097 -0.0428 0.2127 0.118(14) Uiso 1 1 calc R . .
C25 C -0.0922(5) -0.1494(2) 0.0876(3) 0.0907(13) Uani 1 1 d D . .
H25A H -0.1765 -0.1589 0.0382 0.109 Uiso 0.648(8) 1 calc PR A 1
H25B H 0.0032 -0.1419 0.0653 0.109 Uiso 0.648(8) 1 calc PR A 1
H25C H 0.0126 -0.1547 0.0858 0.109 Uiso 0.352(8) 1 calc PR A 2
H25D H -0.1337 -0.1385 0.0310 0.109 Uiso 0.352(8) 1 calc PR A 2
C26 C -0.1228(16) -0.2489(5) 0.1184(6) 0.160(5) Uani 0.648(8) 1 d PDU A 1
H26A H -0.2288 -0.2655 0.1275 0.192 Uiso 0.648(8) 1 calc PR A 1
H26B H -0.0535 -0.2317 0.1762 0.192 Uiso 0.648(8) 1 calc PR A 1
C27 C -0.1040(8) -0.3531(4) 0.0586(5) 0.113(3) Uani 0.648(8) 1 d PDU A 1
H27A H -0.0304 -0.3332 0.0220 0.136 Uiso 0.648(8) 1 calc PR A 1
H27B H -0.2033 -0.3992 0.0197 0.136 Uiso 0.648(8) 1 calc PR A 1
C28 C -0.0436(12) -0.4168(10) 0.1197(10) 0.240(8) Uani 0.648(8) 1 d PDU A 1
H28A H 0.0128 -0.4635 0.0894 0.360 Uiso 0.648(8) 1 calc PR A 1
H28B H -0.1299 -0.4635 0.1352 0.360 Uiso 0.648(8) 1 calc PR A 1
H28C H 0.0246 -0.3638 0.1730 0.360 Uiso 0.648(8) 1 calc PR A 1
C26D C -0.1873(10) -0.2630(7) 0.0895(7) 0.056(3) Uani 0.352(8) 1 d PDU A 2
H26C H -0.2912 -0.2595 0.0960 0.067 Uiso 0.352(8) 1 calc PR A 2
H26D H -0.1973 -0.3185 0.0332 0.067 Uiso 0.352(8) 1 calc PR A 2
C27D C -0.1152(14) -0.2994(10) 0.1639(8) 0.136(5) Uani 0.352(8) 1 d PDU A 2
H27C H -0.1922 -0.3591 0.1755 0.164 Uiso 0.352(8) 1 calc PR A 2
H27D H -0.0785 -0.2362 0.2177 0.164 Uiso 0.352(8) 1 calc PR A 2
C28D C 0.0179(15) -0.3413(16) 0.1406(12) 0.141(7) Uani 0.352(8) 1 d PDU A 2
H28D H 0.0999 -0.2796 0.1369 0.211 Uiso 0.352(8) 1 calc PR A 2
H28E H -0.0163 -0.3983 0.0839 0.211 Uiso 0.352(8) 1 calc PR A 2
H28F H 0.0560 -0.3731 0.1858 0.211 Uiso 0.352(8) 1 calc PR A 2
O11 O 0.36197(18) 0.30545(13) 0.29926(10) 0.0376(4) Uani 1 1 d . . .
C11 C 0.4214(2) 0.24618(19) 0.23780(14) 0.0326(5) Uani 1 1 d . . .
C12 C 0.4387(3) 0.1449(2) 0.24501(15) 0.0385(6) Uani 1 1 d . . .
H12A H 0.4112 0.1188 0.2926 0.039(7) Uiso 1 1 calc R . .
C13 C 0.4976(3) 0.0802(2) 0.18147(15) 0.0403(6) Uani 1 1 d . . .
H13A H 0.5089 0.0112 0.1874 0.047(7) Uiso 1 1 calc R . .
C13A C 0.5388(3) 0.1152(2) 0.11103(15) 0.0362(6) Uani 1 1 d . . .
C14 C 0.5776(3) 0.0391(2) 0.03439(15) 0.0396(6) Uani 1 1 d . . .
H14A H 0.6324 -0.0093 0.0578 0.041(7) Uiso 1 1 calc R . .
C15 C 0.6801(3) 0.1044(2) -0.01231(16) 0.0455(7) Uani 1 1 d . . .
H15A H 0.7448 0.0709 -0.0431 0.059(8) Uiso 1 1 calc R . .
C16 C 0.6816(3) 0.2087(2) -0.01118(16) 0.0448(6) Uani 1 1 d . . .
H16A H 0.7389 0.2437 -0.0464 0.054(8) Uiso 1 1 calc R . .
C16A C 0.5978(3) 0.2703(2) 0.04254(15) 0.0389(6) Uani 1 1 d . . .
C17 C 0.5918(3) 0.3755(2) 0.04200(16) 0.0452(6) Uani 1 1 d . . .
H17A H 0.6368 0.4074 0.0011 0.054(8) Uiso 1 1 calc R . .
C18 C 0.5222(3) 0.4381(2) 0.09913(16) 0.0430(6) Uani 1 1 d . . .
H18A H 0.5178 0.5090 0.0943 0.064(9) Uiso 1 1 calc R . .
C19 C 0.4591(3) 0.39665(19) 0.16327(14) 0.0346(5) Uani 1 1 d . . .
C19A C 0.4696(2) 0.28844(19) 0.16873(14) 0.0318(5) Uani 1 1 d . . .
C19B C 0.5327(2) 0.2229(2) 0.10660(14) 0.0340(5) Uani 1 1 d . . .
N19 N 0.3889(2) 0.45279(16) 0.22212(12) 0.0364(5) Uani 1 1 d . . .
C31 C 0.3706(3) 0.5613(2) 0.21626(17) 0.0447(6) Uani 1 1 d . . .
H31A H 0.2813 0.5729 0.2405 0.041(7) Uiso 1 1 calc R . .
H31B H 0.3486 0.5595 0.1537 0.042(7) Uiso 1 1 calc R . .
C32 C 0.5112(3) 0.6601(2) 0.26501(19) 0.0518(7) Uani 1 1 d . . .
H32A H 0.5351 0.6613 0.3273 0.060(8) Uiso 1 1 calc R . .
H32B H 0.6001 0.6501 0.2397 0.072(10) Uiso 1 1 calc R . .
C33 C 0.4869(5) 0.7714(2) 0.2597(2) 0.0739(10) Uani 1 1 d . . .
H33A H 0.3896 0.7763 0.2770 0.084(12) Uiso 1 1 calc R . .
H33B H 0.4769 0.7738 0.1981 0.094(12) Uiso 1 1 calc R . .
C34 C 0.6168(5) 0.8732(3) 0.3180(2) 0.0815(12) Uani 1 1 d . . .
H34A H 0.7144 0.8675 0.3014 0.16(2) Uiso 1 1 calc R . .
H34B H 0.5976 0.9408 0.3061 0.093(11) Uiso 1 1 calc R . .
C35 C 0.6344(5) 0.8863(2) 0.4157(2) 0.0701(9) Uani 1 1 d . . .
H35A H 0.6726 0.8257 0.4294 0.083(10) Uiso 1 1 calc R . .
H35B H 0.5325 0.8781 0.4304 0.118(16) Uiso 1 1 calc R . .
C36 C 0.7423(5) 0.9968(3) 0.4735(2) 0.0783(11) Uani 1 1 d . . .
H36A H 0.8435 1.0053 0.4577 0.112(15) Uiso 1 1 calc R . .
H36B H 0.7031 1.0570 0.4601 0.109(14) Uiso 1 1 calc R . .
C37 C 0.7644(7) 1.0118(3) 0.5716(2) 0.1008(15) Uani 1 1 d . . .
H37A H 0.6630 0.9996 0.5872 0.19(3) Uiso 1 1 calc R . .
H37B H 0.8094 0.9544 0.5859 0.132(16) Uiso 1 1 calc R . .
C38 C 0.8658(6) 1.1249(4) 0.6272(3) 0.1269(18) Uani 1 1 d . . .
H38A H 0.8721 1.1292 0.6893 0.190 Uiso 1 1 calc R . .
H38B H 0.8225 1.1824 0.6135 0.190 Uiso 1 1 calc R . .
H38C H 0.9684 1.1361 0.6148 0.190 Uiso 1 1 calc R . .

loop_
_atom_site_aniso_label
_atom_site_aniso_U_11
_atom_site_aniso_U_22
_atom_site_aniso_U_33
_atom_site_aniso_U_23
_atom_site_aniso_U_13
_atom_site_aniso_U_12
B1 0.0358(14) 0.0377(15) 0.0307(14) 0.0054(12) 0.0035(11) 0.0089(12)
O1 0.0318(8) 0.0455(10) 0.0313(9) 0.0014(7) 0.0025(7) 0.0116(7)
C1 0.0336(12) 0.0360(13) 0.0305(12) 0.0077(10) 0.0068(10) 0.0090(10)
C2 0.0326(13) 0.0404(14) 0.0335(13) 0.0042(11) 0.0018(10) 0.0046(11)
C3 0.0429(14) 0.0362(13) 0.0308(13) 0.0018(11) 0.0047(11) 0.0045(11)
C3A 0.0434(13) 0.0307(13) 0.0340(13) 0.0089(10) 0.0091(11) 0.0098(11)
C4 0.0549(16) 0.0360(14) 0.0405(14) 0.0085(12) 0.0140(12) 0.0152(12)
C5 0.0543(16) 0.0463(15) 0.0491(16) 0.0145(13) 0.0189(13) 0.0257(13)
C6 0.0405(14) 0.0524(16) 0.0501(15) 0.0207(13) 0.0111(12) 0.0211(12)
C6A 0.0355(13) 0.0405(14) 0.0375(13) 0.0140(11) 0.0067(10) 0.0121(11)
C7 0.0329(13) 0.0523(16) 0.0433(14) 0.0128(12) 0.0017(11) 0.0129(12)
C8 0.0350(13) 0.0475(15) 0.0346(13) 0.0064(12) -0.0015(11) 0.0064(11)
C9 0.0344(12) 0.0378(13) 0.0300(12) 0.0085(10) 0.0035(10) 0.0086(10)
C9A 0.0337(12) 0.0332(12) 0.0278(12) 0.0072(10) 0.0041(9) 0.0078(10)
C9B 0.0371(13) 0.0327(13) 0.0328(12) 0.0121(10) 0.0064(10) 0.0104(10)
N9 0.0369(11) 0.0373(11) 0.0271(10) 0.0014(8) 0.0045(8) 0.0083(9)
C21 0.0403(14) 0.0462(15) 0.0292(12) 0.0005(11) 0.0032(11) 0.0088(11)
C22 0.0469(15) 0.0473(16) 0.0347(14) 0.0029(12) 0.0086(12) 0.0054(12)
C23 0.0430(14) 0.0449(15) 0.0423(15) 0.0059(12) 0.0091(12) 0.0115(12)
C24 0.073(2) 0.0514(18) 0.0537(18) 0.0142(14) 0.0107(16) 0.0130(15)
C25 0.126(3) 0.0425(19) 0.109(3) 0.0169(19) 0.065(3) 0.0161(19)
C26 0.311(14) 0.050(4) 0.072(6) 0.010(4) 0.010(7) -0.009(6)
C27 0.103(5) 0.057(4) 0.160(7) 0.033(4) -0.001(5) 0.003(3)
C28 0.088(7) 0.215(11) 0.45(2) 0.224(13) -0.024(10) 0.025(7)
C26D 0.052(5) 0.043(6) 0.061(7) 0.000(4) 0.011(5) 0.007(4)
C27D 0.124(9) 0.118(11) 0.128(11) 0.028(9) -0.044(8) 0.012(8)
C28D 0.075(9) 0.218(19) 0.161(15) 0.116(14) 0.051(9) 0.022(9)
O11 0.0438(9) 0.0421(10) 0.0296(8) 0.0099(7) 0.0119(7) 0.0150(8)
C11 0.0319(12) 0.0363(13) 0.0237(11) 0.0022(10) 0.0023(9) 0.0075(10)
C12 0.0453(14) 0.0418(14) 0.0273(12) 0.0099(11) 0.0045(10) 0.0120(11)
C13 0.0467(14) 0.0402(14) 0.0332(13) 0.0077(11) 0.0035(11) 0.0168(12)
C13A 0.0323(12) 0.0424(14) 0.0290(12) 0.0031(10) 0.0013(10) 0.0116(11)
C14 0.0326(13) 0.0497(15) 0.0313(12) 0.0014(11) 0.0013(10) 0.0158(12)
C15 0.0316(13) 0.0619(18) 0.0349(13) -0.0004(12) 0.0059(11) 0.0130(12)
C16 0.0349(13) 0.0604(18) 0.0340(13) 0.0079(12) 0.0115(11) 0.0072(12)
C16A 0.0331(12) 0.0488(15) 0.0299(12) 0.0081(11) 0.0047(10) 0.0073(11)
C17 0.0440(14) 0.0553(17) 0.0370(14) 0.0174(13) 0.0133(12) 0.0083(13)
C18 0.0446(14) 0.0446(15) 0.0406(14) 0.0167(12) 0.0092(11) 0.0096(12)
C19 0.0320(12) 0.0369(13) 0.0302(12) 0.0069(10) 0.0019(10) 0.0067(10)
C19A 0.0270(11) 0.0375(13) 0.0255(11) 0.0060(10) 0.0006(9) 0.0052(10)
C19B 0.0265(11) 0.0434(14) 0.0264(12) 0.0054(10) 0.0005(9) 0.0069(10)
N19 0.0396(11) 0.0359(11) 0.0337(11) 0.0078(9) 0.0081(9) 0.0128(9)
C31 0.0515(15) 0.0450(15) 0.0411(14) 0.0137(12) 0.0081(12) 0.0202(12)
C32 0.0601(18) 0.0408(15) 0.0522(17) 0.0137(13) 0.0048(14) 0.0140(13)
C33 0.108(3) 0.0456(18) 0.061(2) 0.0195(15) -0.0059(19) 0.0191(18)
C34 0.131(4) 0.0410(18) 0.062(2) 0.0223(15) 0.003(2) 0.0088(19)
C35 0.100(3) 0.0447(18) 0.063(2) 0.0173(15) 0.0123(19) 0.0174(17)
C36 0.109(3) 0.053(2) 0.064(2) 0.0139(17) 0.010(2) 0.0134(19)
C37 0.164(5) 0.065(2) 0.067(2) 0.018(2) 0.002(3) 0.035(3)
C38 0.186(5) 0.093(3) 0.075(3) 0.004(2) -0.017(3) 0.037(3)

loop_
_atom_type_symbol
_atom_type_description
_atom_type_scat_dispersion_real
_atom_type_scat_dispersion_imag
_atom_type_scat_source
C C 0.0033 0.0016 'International Tables Vol C Tables 4.2.6.8 and 6.1.1.4'
H H 0.0000 0.0000 'International Tables Vol C Tables 4.2.6.8 and 6.1.1.4'
B B 0.0013 0.0007 'International Tables Vol C Tables 4.2.6.8 and 6.1.1.4'
N N 0.0061 0.0033 'International Tables Vol C Tables 4.2.6.8 and 6.1.1.4'
O O 0.0106 0.0060 'International Tables Vol C Tables 4.2.6.8 and 6.1.1.4'

loop_
_geom_angle_atom_site_label_1
_geom_angle_atom_site_label_2
_geom_angle_atom_site_label_3
_geom_angle
_geom_angle_site_symmetry_3
O11 B1 O1 106.46(19) .
O11 B1 N19 113.1(2) .
O1 B1 N19 110.3(2) .
O11 B1 N9 108.78(19) .
O1 B1 N9 108.77(19) .
N19 B1 N9 109.28(19) .
C1 O1 B1 124.20(18) .
O1 C1 C9A 122.1(2) .
O1 C1 C2 117.5(2) .
C9A C1 C2 120.4(2) .
C3 C2 C1 120.2(2) .
C2 C3 C3A 121.7(2) .
C4 C3A C9B 118.8(2) .
C4 C3A C3 122.9(2) .
C9B C3A C3 118.2(2) .
C5 C4 C3A 121.4(2) .
C4 C5 C6 119.6(2) .
C6A C6 C5 121.2(2) .
C6 C6A C9B 119.6(2) .
C6 C6A C7 122.6(2) .
C9B C6A C7 117.8(2) .
C8 C7 C6A 123.3(2) .
C7 C8 C9 120.7(2) .
N9 C9 C9A 118.6(2) .
N9 C9 C8 123.9(2) .
C9A C9 C8 117.4(2) .
C1 C9A C9B 118.9(2) .
C1 C9A C9 120.3(2) .
C9B C9A C9 120.7(2) .
C3A C9B C9A 120.5(2) .
C3A C9B C6A 119.3(2) .
C9A C9B C6A 120.1(2) .
C9 N9 C21 121.85(19) .
C9 N9 B1 124.38(19) .
C21 N9 B1 113.76(18) .
N9 C21 C22 112.95(19) .
C23 C22 C21 113.3(2) .
C24 C23 C22 113.4(2) .
C23 C24 C25 115.1(3) .
C26 C25 C24 113.5(4) .
C26 C25 C26D 25.2(5) .
C24 C25 C26D 122.3(5) .
C25 C26 C27 116.2(6) .
C26 C27 C28 106.3(7) .
C27D C26D C25 111.6(7) .
C26D C27D C28D 110.0(8) .
C11 O11 B1 122.25(18) .
O11 C11 C12 118.7(2) .
O11 C11 C19A 121.1(2) .
C12 C11 C19A 120.2(2) .
C11 C12 C13 120.2(2) .
C13A C13 C12 121.7(2) .
C13 C13A C19B 118.6(2) .
C13 C13A C14 122.3(2) .
C19B C13A C14 119.0(2) .
C15 C14 C13A 111.8(2) .
C15 C14 C14 109.6(2) 2_655
C13A C14 C14 110.0(2) 2_655
C16 C15 C14 121.6(2) .
C15 C16 C16A 122.3(2) .
C17 C16A C19B 118.3(2) .
C17 C16A C16 123.5(2) .
C19B C16A C16 117.8(2) .
C16A C17 C18 123.3(2) .
C19 C18 C17 120.7(2) .
N19 C19 C18 124.4(2) .
N19 C19 C19A 117.9(2) .
C18 C19 C19A 117.7(2) .
C11 C19A C19B 118.6(2) .
C11 C19A C19 120.5(2) .
C19B C19A C19 120.8(2) .
C13A C19B C19A 120.5(2) .
C13A C19B C16A 120.5(2) .
C19A C19B C16A 119.0(2) .
C19 N19 C31 119.4(2) .
C19 N19 B1 123.1(2) .
C31 N19 B1 117.35(19) .
N19 C31 C32 114.0(2) .
C33 C32 C31 112.6(2) .
C32 C33 C34 114.0(3) .
C35 C34 C33 114.3(3) .
C34 C35 C36 114.2(3) .
C37 C36 C35 115.5(3) .
C38 C37 C36 114.1(4) .

loop_
_geom_bond_atom_site_label_1
_geom_bond_atom_site_label_2
_geom_bond_distance
_geom_bond_site_symmetry_2
B1 O11 1.452(3) .
B1 O1 1.482(3) .
B1 N19 1.508(3) .
B1 N9 1.582(3) .
O1 C1 1.328(3) .
C1 C9A 1.400(3) .
C1 C2 1.417(3) .
C2 C3 1.359(3) .
C3 C3A 1.418(3) .
C3A C4 1.408(3) .
C3A C9B 1.416(3) .
C4 C5 1.378(4) .
C5 C6 1.393(4) .
C6 C6A 1.385(3) .
C6A C9B 1.423(3) .
C6A C7 1.431(3) .
C7 C8 1.345(3) .
C8 C9 1.448(3) .
C9 N9 1.323(3) .
C9 C9A 1.444(3) .
C9A C9B 1.420(3) .
N9 C21 1.478(3) .
C21 C22 1.525(3) .
C22 C23 1.517(3) .
C23 C24 1.509(4) .
C24 C25 1.512(4) .
C25 C26 1.453(6) .
C25 C26D 1.516(8) .
C26 C27 1.510(7) .
C27 C28 1.534(8) .
C26D C27D 1.496(9) .
C27D C28D 1.502(10) .
O11 C11 1.354(3) .
C11 C12 1.375(3) .
C11 C19A 1.416(3) .
C12 C13 1.406(3) .
C13 C13A 1.372(3) .
C13A C19B 1.413(3) .
C13A C14 1.516(3) .
C14 C15 1.501(4) .
C14 C14 1.599(4) 2_655
C15 C16 1.330(4) .
C16 C16A 1.451(3) .
C16A C17 1.366(4) .
C16A C19B 1.435(3) .
C17 C18 1.395(4) .
C18 C19 1.392(3) .
C19 N19 1.374(3) .
C19 C19A 1.436(3) .
C19A C19B 1.423(3) .
N19 C31 1.464(3) .
C31 C32 1.522(4) .
C32 C33 1.516(4) .
C33 C34 1.528(4) .
C34 C35 1.505(4) .
C35 C36 1.507(4) .
C36 C37 1.505(5) .
C37 C38 1.500(5) .

loop_
_geom_torsion_atom_site_label_1
_geom_torsion_atom_site_label_2
_geom_torsion_atom_site_label_3
_geom_torsion_atom_site_label_4
_geom_torsion
_geom_torsion_site_symmetry_1
_geom_torsion_site_symmetry_4
O11 B1 O1 C1 -131.8(2) . .
N19 B1 O1 C1 105.1(2) . .
N9 B1 O1 C1 -14.7(3) . .
B1 O1 C1 C9A 9.1(3) . .
B1 O1 C1 C2 -172.2(2) . .
O1 C1 C2 C3 -179.3(2) . .
C9A C1 C2 C3 -0.6(4) . .
C1 C2 C3 C3A 1.4(4) . .
C2 C3 C3A C4 177.5(2) . .
C2 C3 C3A C9B -0.7(3) . .
C9B C3A C4 C5 1.8(4) . .
C3 C3A C4 C5 -176.4(2) . .
C3A C4 C5 C6 -0.9(4) . .
C4 C5 C6 C6A -0.5(4) . .
C5 C6 C6A C9B 1.0(4) . .
C5 C6 C6A C7 178.9(2) . .
C6 C6A C7 C8 -177.3(3) . .
C9B C6A C7 C8 0.6(4) . .
C6A C7 C8 C9 -0.6(4) . .
C7 C8 C9 N9 -179.8(2) . .
C7 C8 C9 C9A 0.3(3) . .
O1 C1 C9A C9B 177.9(2) . .
C2 C1 C9A C9B -0.7(3) . .
O1 C1 C9A C9 1.4(3) . .
C2 C1 C9A C9 -177.2(2) . .
N9 C9 C9A C1 -3.5(3) . .
C8 C9 C9A C1 176.4(2) . .
N9 C9 C9A C9B -180.0(2) . .
C8 C9 C9A C9B -0.1(3) . .
C4 C3A C9B C9A -178.9(2) . .
C3 C3A C9B C9A -0.6(3) . .
C4 C3A C9B C6A -1.3(3) . .
C3 C3A C9B C6A 177.0(2) . .
C1 C9A C9B C3A 1.3(3) . .
C9 C9A C9B C3A 177.8(2) . .
C1 C9A C9B C6A -176.3(2) . .
C9 C9A C9B C6A 0.2(3) . .
C6 C6A C9B C3A -0.1(3) . .
C7 C6A C9B C3A -178.1(2) . .
C6 C6A C9B C9A 177.6(2) . .
C7 C6A C9B C9A -0.4(3) . .
C9A C9 N9 C21 177.0(2) . .
C8 C9 N9 C21 -2.9(4) . .
C9A C9 N9 B1 -4.2(3) . .
C8 C9 N9 B1 175.9(2) . .
O11 B1 N9 C9 128.0(2) . .
O1 B1 N9 C9 12.4(3) . .
N19 B1 N9 C9 -108.1(2) . .
O11 B1 N9 C21 -53.1(2) . .
O1 B1 N9 C21 -168.64(19) . .
N19 B1 N9 C21 70.9(2) . .
C9 N9 C21 C22 -82.8(3) . .
B1 N9 C21 C22 98.3(2) . .
N9 C21 C22 C23 -157.7(2) . .
C21 C22 C23 C24 -178.5(2) . .
C22 C23 C24 C25 -179.7(3) . .
C23 C24 C25 C26 167.1(6) . .
C23 C24 C25 C26D -166.1(5) . .
C24 C25 C26 C27 -166.5(7) . .
C26D C25 C26 C27 77.1(13) . .
C25 C26 C27 C28 146.1(9) . .
C26 C25 C26D C27D 7.7(12) . .
C24 C25 C26D C27D -68.6(9) . .
C25 C26D C27D C28D -77.4(13) . .
O1 B1 O11 C11 -137.77(19) . .
N19 B1 O11 C11 -16.5(3) . .
N9 B1 O11 C11 105.2(2) . .
B1 O11 C11 C12 -171.2(2) . .
B1 O11 C11 C19A 10.8(3) . .
O11 C11 C12 C13 178.9(2) . .
C19A C11 C12 C13 -3.0(3) . .
C11 C12 C13 C13A -0.1(3) . .
C12 C13 C13A C19B 4.9(3) . .
C12 C13 C13A C14 -169.9(2) . .
C13 C13A C14 C15 -155.7(2) . .
C19B C13A C14 C15 29.5(3) . .
C13 C13A C14 C14 82.3(3) . 2_655
C19B C13A C14 C14 -92.4(3) . 2_655
C13A C14 C15 C16 -25.8(3) . .
C14 C14 C15 C16 96.4(3) 2_655 .
C14 C15 C16 C16A 6.8(4) . .
C15 C16 C16A C17 -177.0(2) . .
C15 C16 C16A C19B 10.2(3) . .
C19B C16A C17 C18 -1.7(4) . .
C16 C16A C17 C18 -174.4(2) . .
C16A C17 C18 C19 2.5(4) . .
C17 C18 C19 N19 179.9(2) . .
C17 C18 C19 C19A 0.5(3) . .
O11 C11 C19A C19B 179.31(18) . .
C12 C11 C19A C19B 1.3(3) . .
O11 C11 C19A C19 1.2(3) . .
C12 C11 C19A C19 -176.8(2) . .
N19 C19 C19A C11 -5.6(3) . .
C18 C19 C19A C11 173.8(2) . .
N19 C19 C19A C19B 176.32(19) . .
C18 C19 C19A C19B -4.3(3) . .
C13 C13A C19B C19A -6.6(3) . .
C14 C13A C19B C19A 168.37(19) . .
C13 C13A C19B C16A 169.9(2) . .
C14 C13A C19B C16A -15.1(3) . .
C11 C19A C19B C13A 3.5(3) . .
C19 C19A C19B C13A -178.3(2) . .
C11 C19A C19B C16A -173.03(19) . .
C19 C19A C19B C16A 5.1(3) . .
C17 C16A C19B C13A -178.7(2) . .
C16 C16A C19B C13A -5.6(3) . .
C17 C16A C19B C19A -2.1(3) . .
C16 C16A C19B C19A 171.0(2) . .
C18 C19 N19 C31 3.1(3) . .
C19A C19 N19 C31 -177.57(19) . .
C18 C19 N19 B1 179.1(2) . .
C19A C19 N19 B1 -1.5(3) . .
O11 B1 N19 C19 11.9(3) . .
O1 B1 N19 C19 131.0(2) . .
N9 B1 N19 C19 -109.5(2) . .
O11 B1 N19 C31 -171.97(19) . .
O1 B1 N19 C31 -52.9(3) . .
N9 B1 N19 C31 66.7(2) . .
C19 N19 C31 C32 -85.0(3) . .
B1 N19 C31 C32 98.7(3) . .
N19 C31 C32 C33 -178.5(3) . .
C31 C32 C33 C34 172.2(3) . .
C32 C33 C34 C35 -64.3(5) . .
C33 C34 C35 C36 -169.6(4) . .
C34 C35 C36 C37 -179.1(4) . .
C35 C36 C37 C38 -176.9(4) . .
